data_7115992
loop_
_publ_author_name
'Yong Zheng'
'Yin-Yin Pan'
'Yan-Ping Ren'
'La-Sheng Long'
'Rong-Bin Huang'
'Lan-Sun Zheng'

_publ_section_title
;
 Reversible transformation between chiral and achiral Dy6Mo4 clusters
 through a symmetric operation
;
_journal_name_full Chem.Commun.
_journal_page_first 14728
_journal_paper_doi 10.1039/C4cc07047J
_journal_volume 50
_journal_year 2014
_chemical_formula_moiety 'C56 H64 Dy6 Mo4 N4 O40, 2(N O3), C2 O2'
_chemical_formula_sum 'C60 H100 Dy6 Mo4 N6 O50'
_chemical_formula_weight 3064.21
_chemical_name_systematic
;
 ?
;
_space_group_crystal_system tetragonal
_space_group_IT_number 86
_space_group_name_Hall '-P 4bc'
_space_group_name_H-M_alt 'P 42/n'
_symmetry_space_group_name_Hall '-P 4bc'
_symmetry_space_group_name_H-M 'P 42/n :2'
_atom_sites_solution_hydrogens geom
_atom_sites_solution_primary heavy
_audit_creation_date 2013-04-18
_audit_creation_method
;
  Olex2 1.2
  (compiled Apr  9 2013 14:06:00, GUI svn.r4458)
;
_cell_angle_alpha 90
_cell_angle_beta 90
_cell_angle_gamma 90
_cell_formula_units_Z 2
_cell_length_a 14.5103(15)
_cell_length_b 14.5103(15)
_cell_length_c 20.196(3)
_cell_measurement_reflns_used 7956
_cell_measurement_temperature 173.15
_cell_measurement_theta_max 28.24
_cell_measurement_theta_min 2.46
_cell_volume 4252.2(9)
_computing_molecular_graphics
;
O. V. Dolomanov, L. J. Bourhis, R. J. Gildea, J. A. K. Howard and H. Puschmann,
OLEX2: a complete structure solution, refinement and analysis program.
J. Appl. Cryst. (2009). 42, 339-341.
;
_computing_publication_material
;
O. V. Dolomanov, L. J. Bourhis, R. J. Gildea, J. A. K. Howard and H. Puschmann,
OLEX2: a complete structure solution, refinement and analysis program.
J. Appl. Cryst. (2009). 42, 339-341.
;
_computing_structure_refinement
;
XL, G.M. Sheldrick, Acta Cryst.
(2008). A64, 112-122
;
_computing_structure_solution
;
XS, G.M. Sheldrick, Acta Cryst.
(2008). A64, 112-122
;
_diffrn_ambient_temperature 173.15
_diffrn_measured_fraction_theta_full 0.999
_diffrn_measured_fraction_theta_max 1.000
_diffrn_measurement_device_type 'CCD area detector'
_diffrn_measurement_method 'phi and omega scans'
_diffrn_radiation_monochromator graphite
_diffrn_radiation_type MoK\a
_diffrn_radiation_wavelength 0.71073
_diffrn_reflns_av_R_equivalents 0.0454
_diffrn_reflns_av_unetI/netI 0.0272
_diffrn_reflns_Laue_measured_fraction_full 0.999
_diffrn_reflns_Laue_measured_fraction_max 1.000
_diffrn_reflns_limit_h_max 17
_diffrn_reflns_limit_h_min -16
_diffrn_reflns_limit_k_max 13
_diffrn_reflns_limit_k_min -17
_diffrn_reflns_limit_l_max 24
_diffrn_reflns_limit_l_min -24
_diffrn_reflns_number 23542
_diffrn_reflns_point_group_measured_fraction_full 0.999
_diffrn_reflns_point_group_measured_fraction_max 1.000
_diffrn_reflns_theta_full 25.242
_diffrn_reflns_theta_max 25.994
_diffrn_reflns_theta_min 1.728
_exptl_absorpt_coefficient_mu 5.874
_exptl_absorpt_correction_T_max 0.1936
_exptl_absorpt_correction_T_min 0.1059
_exptl_absorpt_correction_type multi-scan
_exptl_absorpt_process_details
;
SADABS was used for absorption correction.
R(int) was 0.0969 before and 0.0267 after correction.
The Ratio of minimum to maximum transmission is 0.4598.
The \l/2 correction factor is 0.0015.
;
_exptl_crystal_colour 'clear yellowish yellow'
_exptl_crystal_colour_lustre clear
_exptl_crystal_colour_modifier yellowish
_exptl_crystal_colour_primary yellow
_exptl_crystal_density_diffrn 2.393
_exptl_crystal_description trapezoid
_exptl_crystal_F_000 2932
_exptl_crystal_size_max 0.5
_exptl_crystal_size_mid 0.4
_exptl_crystal_size_min 0.3
_refine_diff_density_max 1.218
_refine_diff_density_min -0.727
_refine_diff_density_rms 0.139
_refine_ls_extinction_method none
_refine_ls_goodness_of_fit_ref 1.169
_refine_ls_hydrogen_treatment constr
_refine_ls_matrix_type full
_refine_ls_number_parameters 281
_refine_ls_number_reflns 4179
_refine_ls_number_restraints 0
_refine_ls_restrained_S_all 1.169
_refine_ls_R_factor_all 0.0318
_refine_ls_R_factor_gt 0.0304
_refine_ls_shift/su_max 0.029
_refine_ls_shift/su_mean 0.001
_refine_ls_structure_factor_coef Fsqd
_refine_ls_weighting_details
;
 w=1/[\s^2^(Fo^2^)+(0.0280P)^2^+16.4792P]
 where P=(Fo^2^+2Fc^2^)/3
;
_refine_ls_weighting_scheme calc
_refine_ls_wR_factor_gt 0.0716
_refine_ls_wR_factor_ref 0.0724
_reflns_Friedel_coverage 0.000
_reflns_number_gt 4060
_reflns_number_total 4179
_reflns_threshold_expression 'I > 2\s(I)'
_cod_data_source_file c4cc07047j2.cif
_cod_data_source_block complex_I
_cod_original_cell_volume 4252.2(11)
_cod_database_code 7115992
_olex2_refinement_description
;
1. Fixed Uiso
 At 1.2 times of:
  All C(H) groups, All C(H,H) groups
 At 1.5 times of:
  All C(H,H,H) groups
2. Shared sites
{N2, O1W}
3. Uiso/Uaniso restraints and constraints
Uanis(N2) = Uanis(O1W)
4. Others
 Fixed Sof: O1W(0.5) O11(0.5) N2(0.5)
5.a Ternary CH refined with riding coordinates:
 C9(H9)
5.b Secondary CH2 refined with riding coordinates:
 C8(H8A,H8B), C10(H10A,H10B)
5.c Me refined with riding coordinates:
 C12(H12A,H12B,H12C), C14(H14A,H14B,H14C)
5.d Aromatic/amide H refined with riding coordinates:
 C2(H2), C3(H3), C4(H4), C5(H5), C7(H7)
;
_shelx_estimated_absorpt_t_max 0.272
_shelx_estimated_absorpt_t_min 0.157
_shelx_space_group_comment
;
The symmetry employed for this shelxl refinement is uniquely defined
by the following loop, which should always be used as a source of
symmetry information in preference to the above space-group names.
They are only intended as comments.
;
_shelxl_version_number 2013-2

loop_
_space_group_symop_operation_xyz
'x, y, z'
'-x+1/2, -y+1/2, z'
'-y, x+1/2, z+1/2'
'y+1/2, -x, z+1/2'
'-x, -y, -z'
'x-1/2, y-1/2, -z'
'y, -x-1/2, -z-1/2'
'-y-1/2, x, -z-1/2'

loop_
_atom_site_label
_atom_site_type_symbol
_atom_site_fract_x
_atom_site_fract_y
_atom_site_fract_z
_atom_site_U_iso_or_equiv
_atom_site_adp_type
_atom_site_occupancy
_atom_site_site_symmetry_order
_atom_site_calc_flag
_atom_site_refinement_flags_posn
_atom_site_refinement_flags_adp
_atom_site_refinement_flags_occupancy
Dy1 Dy 0.67960(2) 0.96377(2) 0.15077(2) 0.01721(8) Uani 1 1 d . . .
Dy2 Dy 0.7500 0.7500 0.05001(2) 0.01836(9) Uani 1 2 d S T P
Mo1 Mo 0.88125(3) 0.86933(3) 0.19302(2) 0.01701(10) Uani 1 1 d . . .
O1 O 0.5746(3) 1.0623(2) 0.12020(18) 0.0276(8) Uani 1 1 d . . .
O1W O 0.4835(6) 0.5988(9) -0.0648(4) 0.128(4) Uani 0.5 1 d . . P
O2 O 0.8363(2) 1.0016(2) 0.17715(16) 0.0200(7) Uani 1 1 d . . .
O2W O 0.5128(9) 0.5576(8) 0.0031(7) 0.175(5) Uani 1 1 d . . .
O3 O 0.9256(2) 0.9395(2) 0.27350(16) 0.0200(7) Uani 1 1 d . . .
O4 O 0.7914(2) 0.8446(2) 0.13283(16) 0.0196(7) Uani 1 1 d . . .
O5 O 0.9797(2) 0.8669(3) 0.14821(17) 0.0251(8) Uani 1 1 d . . .
O6 O 0.8899(2) 0.7730(2) 0.24644(16) 0.0187(7) Uani 1 1 d . . .
O7 O 0.6128(2) 0.8419(2) 0.09077(17) 0.0240(8) Uani 1 1 d . . .
O8 O 0.5896(2) 0.7361(3) 0.01696(18) 0.0270(8) Uani 1 1 d . . .
O9 O 0.7322(3) 1.0018(2) 0.04420(17) 0.0273(8) Uani 1 1 d . . .
O10 O 0.7501(3) 0.8764(2) -0.01756(17) 0.0277(8) Uani 1 1 d . . .
O11 O 0.8069(8) 1.1768(7) 0.0575(6) 0.068(3) Uani 0.5 1 d . . P
N1 N 0.6943(3) 1.0954(3) 0.2271(2) 0.0219(9) Uani 1 1 d . . .
N2 N 0.4835(6) 0.5988(9) -0.0648(4) 0.128(4) Uani 0.5 1 d . . P
C1 C 0.5227(4) 1.1247(3) 0.1485(2) 0.0234(11) Uani 1 1 d . . .
C2 C 0.4370(4) 1.1464(4) 0.1195(3) 0.0313(12) Uani 1 1 d . . .
H2 H 0.4173 1.1144 0.0810 0.038 Uiso 1 1 calc R U .
C3 C 0.3809(4) 1.2147(5) 0.1469(3) 0.0394(15) Uani 1 1 d . . .
H3 H 0.3240 1.2293 0.1261 0.047 Uiso 1 1 calc R U .
C4 C 0.4062(4) 1.2611(4) 0.2030(3) 0.0347(13) Uani 1 1 d . . .
H4 H 0.3675 1.3075 0.2212 0.042 Uiso 1 1 calc R U .
C5 C 0.4887(4) 1.2390(4) 0.2327(3) 0.0291(12) Uani 1 1 d . . .
H5 H 0.5059 1.2705 0.2720 0.035 Uiso 1 1 calc R U .
C6 C 0.5481(4) 1.1720(3) 0.2069(3) 0.0248(11) Uani 1 1 d . . .
C7 C 0.6339(4) 1.1567(3) 0.2405(3) 0.0248(11) Uani 1 1 d . . .
H7 H 0.6473 1.1965 0.2766 0.030 Uiso 1 1 calc R U .
C8 C 0.7772(4) 1.0912(3) 0.2677(3) 0.0232(11) Uani 1 1 d . . .
H8A H 0.7708 1.0420 0.3014 0.028 Uiso 1 1 calc R U .
H8B H 0.7862 1.1506 0.2910 0.028 Uiso 1 1 calc R U .
C9 C 0.8597(3) 1.0712(3) 0.2235(2) 0.0216(10) Uani 1 1 d . . .
H9 H 0.8780 1.1286 0.1995 0.026 Uiso 1 1 calc R U .
C10 C 0.9419(4) 1.0346(3) 0.2631(3) 0.0244(11) Uani 1 1 d . . .
H10A H 0.9998 1.0437 0.2380 0.029 Uiso 1 1 calc R U .
H10B H 0.9470 1.0672 0.3059 0.029 Uiso 1 1 calc R U .
C11 C 0.5590(4) 0.8003(4) 0.0516(2) 0.0241(11) Uani 1 1 d . . .
C12 C 0.4602(4) 0.8292(5) 0.0470(3) 0.0422(16) Uani 1 1 d . . .
H12A H 0.4298 0.8189 0.0897 0.063 Uiso 1 1 calc R U .
H12B H 0.4292 0.7929 0.0127 0.063 Uiso 1 1 calc R U .
H12C H 0.4569 0.8948 0.0355 0.063 Uiso 1 1 calc R U .
C13 C 0.7498(4) 0.9626(4) -0.0094(2) 0.0254(11) Uani 1 1 d . . .
C14 C 0.7734(5) 1.0208(4) -0.0688(3) 0.0446(16) Uani 1 1 d . . .
H14A H 0.7716 1.0861 -0.0564 0.067 Uiso 1 1 calc R U .
H14B H 0.7285 1.0093 -0.1041 0.067 Uiso 1 1 calc R U .
H14C H 0.8353 1.0050 -0.0844 0.067 Uiso 1 1 calc R U .
C15 C 0.7500 1.2500 0.0774(6) 0.054(3) Uani 1 2 d S T P

loop_
_atom_site_aniso_label
_atom_site_aniso_U_11
_atom_site_aniso_U_22
_atom_site_aniso_U_33
_atom_site_aniso_U_23
_atom_site_aniso_U_13
_atom_site_aniso_U_12
Dy1 0.01642(13) 0.01455(12) 0.02065(13) 0.00098(8) -0.00082(8) 0.00148(8)
Dy2 0.01936(17) 0.01686(17) 0.01886(16) 0.000 0.000 0.00090(12)
Mo1 0.0155(2) 0.0156(2) 0.0200(2) 0.00079(15) -0.00082(15) 0.00050(15)
O1 0.028(2) 0.0239(19) 0.0314(19) -0.0002(15) -0.0029(16) 0.0107(15)
O1W 0.093(6) 0.224(12) 0.066(5) -0.030(6) -0.027(5) 0.017(7)
O2 0.0223(18) 0.0132(16) 0.0245(17) 0.0025(13) 0.0008(14) -0.0016(13)
O2W 0.180(11) 0.143(9) 0.201(12) -0.061(9) -0.007(10) -0.035(8)
O3 0.0204(17) 0.0144(17) 0.0252(17) -0.0006(13) -0.0042(14) -0.0035(13)
O4 0.0198(17) 0.0180(17) 0.0211(16) -0.0005(13) -0.0017(14) 0.0007(13)
O5 0.0197(18) 0.026(2) 0.0293(19) 0.0033(15) 0.0035(14) 0.0033(15)
O6 0.0173(17) 0.0136(16) 0.0252(17) 0.0007(13) -0.0022(13) 0.0021(13)
O7 0.0233(18) 0.0214(18) 0.0275(18) -0.0009(14) -0.0009(15) 0.0001(14)
O8 0.0246(19) 0.0255(19) 0.0311(19) -0.0058(16) -0.0041(15) -0.0001(15)
O9 0.033(2) 0.0236(19) 0.0253(18) 0.0027(15) 0.0039(16) -0.0022(16)
O10 0.037(2) 0.0222(19) 0.0240(18) 0.0027(15) -0.0007(16) 0.0036(16)
O11 0.060(7) 0.039(6) 0.106(9) -0.009(6) 0.024(6) -0.017(5)
N1 0.024(2) 0.015(2) 0.026(2) 0.0002(17) 0.0000(17) -0.0003(17)
N2 0.093(6) 0.224(12) 0.066(5) -0.030(6) -0.027(5) 0.017(7)
C1 0.025(3) 0.018(2) 0.027(3) 0.008(2) 0.003(2) 0.001(2)
C2 0.026(3) 0.038(3) 0.030(3) 0.008(2) -0.001(2) 0.007(2)
C3 0.021(3) 0.053(4) 0.043(3) 0.013(3) 0.004(2) 0.014(3)
C4 0.028(3) 0.030(3) 0.045(3) 0.005(3) 0.012(3) 0.011(2)
C5 0.033(3) 0.018(3) 0.037(3) 0.002(2) 0.010(2) 0.000(2)
C6 0.022(3) 0.017(2) 0.034(3) 0.005(2) 0.005(2) -0.001(2)
C7 0.026(3) 0.015(2) 0.034(3) -0.001(2) 0.003(2) -0.001(2)
C8 0.025(3) 0.016(2) 0.028(3) -0.001(2) -0.004(2) -0.004(2)
C9 0.022(3) 0.014(2) 0.029(3) 0.0007(19) 0.001(2) -0.0053(19)
C10 0.027(3) 0.014(2) 0.032(3) 0.003(2) -0.004(2) -0.004(2)
C11 0.024(3) 0.025(3) 0.024(2) 0.003(2) -0.005(2) -0.002(2)
C12 0.025(3) 0.062(4) 0.040(3) -0.011(3) -0.006(3) 0.010(3)
C13 0.022(3) 0.028(3) 0.026(3) 0.004(2) -0.003(2) 0.001(2)
C14 0.069(5) 0.032(3) 0.033(3) 0.009(3) 0.009(3) 0.004(3)
C15 0.055(6) 0.038(5) 0.068(7) 0.000 0.000 -0.001(5)

loop_
_atom_type_symbol
_atom_type_description
_atom_type_scat_dispersion_real
_atom_type_scat_dispersion_imag
_atom_type_scat_source
C C 0.0033 0.0016 'International Tables Vol C Tables 4.2.6.8 and 6.1.1.4'
H H 0.0000 0.0000 'International Tables Vol C Tables 4.2.6.8 and 6.1.1.4'
N N 0.0061 0.0033 'International Tables Vol C Tables 4.2.6.8 and 6.1.1.4'
Mo Mo -1.6832 0.6857 'International Tables Vol C Tables 4.2.6.8 and 6.1.1.4'
Dy Dy -0.1892 4.4098 'International Tables Vol C Tables 4.2.6.8 and 6.1.1.4'
O O 0.0106 0.0060 'International Tables Vol C Tables 4.2.6.8 and 6.1.1.4'

loop_
_geom_angle_atom_site_label_1
_geom_angle_atom_site_label_2
_geom_angle_atom_site_label_3
_geom_angle
_geom_angle_site_symmetry_1
_geom_angle_site_symmetry_3
Mo1 Dy1 Dy2 104.985(12) 8_756 .
Mo1 Dy1 Dy2 64.661(9) . .
Mo1 Dy1 Mo1 78.712(12) . 8_756
O1 Dy1 Dy2 124.39(10) . .
O1 Dy1 Mo1 162.52(10) . .
O1 Dy1 Mo1 110.06(10) . 8_756
O1 Dy1 O2 125.16(13) . .
O1 Dy1 O3 80.00(13) . 8_756
O1 Dy1 O4 154.60(12) . .
O1 Dy1 O6 136.70(12) . 8_756
O1 Dy1 O7 93.37(13) . .
O1 Dy1 O9 79.26(13) . .
O1 Dy1 N1 74.27(14) . .
O2 Dy1 Dy2 92.88(8) . .
O2 Dy1 Mo1 37.55(8) . .
O2 Dy1 Mo1 94.09(8) . 8_756
O2 Dy1 O6 69.11(11) . 8_756
O2 Dy1 N1 66.54(13) . .
O3 Dy1 Dy2 110.23(8) 8_756 .
O3 Dy1 Mo1 34.86(8) 8_756 8_756
O3 Dy1 Mo1 112.17(8) 8_756 .
O3 Dy1 O2 126.91(11) 8_756 .
O3 Dy1 O4 114.92(11) 8_756 .
O3 Dy1 O6 63.51(11) 8_756 8_756
O3 Dy1 N1 80.84(13) 8_756 .
O4 Dy1 Dy2 32.79(8) . .
O4 Dy1 Mo1 91.55(8) . 8_756
O4 Dy1 Mo1 31.88(8) . .
O4 Dy1 O2 63.74(11) . .
O4 Dy1 O6 67.69(11) . 8_756
O4 Dy1 N1 126.52(13) . .
O6 Dy1 Dy2 91.21(8) 8_756 .
O6 Dy1 Mo1 29.02(8) 8_756 8_756
O6 Dy1 Mo1 49.79(8) 8_756 .
O6 Dy1 N1 77.49(12) 8_756 .
O7 Dy1 Dy2 39.76(8) . .
O7 Dy1 Mo1 100.62(8) . .
O7 Dy1 Mo1 97.20(9) . 8_756
O7 Dy1 O2 132.61(12) . .
O7 Dy1 O3 81.73(12) . 8_756
O7 Dy1 O4 70.06(12) . .
O7 Dy1 O6 103.00(11) . 8_756
O7 Dy1 N1 160.14(13) . .
O9 Dy1 Dy2 67.58(9) . .
O9 Dy1 Mo1 92.63(9) . .
O9 Dy1 Mo1 170.61(9) . 8_756
O9 Dy1 O2 80.90(12) . .
O9 Dy1 O3 151.85(12) . 8_756
O9 Dy1 O4 79.13(12) . .
O9 Dy1 O6 142.41(12) . 8_756
O9 Dy1 O7 80.72(12) . .
O9 Dy1 N1 111.28(13) . .
N1 Dy1 Dy2 158.90(10) . .
N1 Dy1 Mo1 73.42(10) . 8_756
N1 Dy1 Mo1 94.74(10) . .
Dy1 Dy2 Dy1 116.145(14) . 2_665
O4 Dy2 Dy1 35.34(8) . .
O4 Dy2 Dy1 91.59(8) 2_665 .
O4 Dy2 Dy1 91.59(8) . 2_665
O4 Dy2 Dy1 35.34(8) 2_665 2_665
O4 Dy2 O4 83.69(17) . 2_665
O4 Dy2 O7 82.51(11) . 2_665
O4 Dy2 O7 82.51(11) 2_665 .
O4 Dy2 O7 69.29(12) . .
O4 Dy2 O7 69.29(12) 2_665 2_665
O4 Dy2 O8 120.75(12) 2_665 2_665
O4 Dy2 O8 84.15(12) 2_665 .
O4 Dy2 O8 120.75(12) . .
O4 Dy2 O8 84.15(12) . 2_665
O4 Dy2 O10 159.25(13) . 2_665
O4 Dy2 O10 87.37(12) . .
O4 Dy2 O10 159.26(12) 2_665 .
O4 Dy2 O10 87.37(12) 2_665 2_665
O4 Dy2 C11 95.42(13) . .
O4 Dy2 C11 83.60(13) 2_665 .
O4 Dy2 C11 83.60(13) . 2_665
O4 Dy2 C11 95.42(13) 2_665 2_665
O7 Dy2 Dy1 36.42(8) 2_665 2_665
O7 Dy2 Dy1 117.46(8) . 2_665
O7 Dy2 Dy1 117.46(8) 2_665 .
O7 Dy2 Dy1 36.42(8) . .
O7 Dy2 O7 142.08(16) 2_665 .
O7 Dy2 C11 26.17(13) . .
O7 Dy2 C11 152.89(13) 2_665 .
O7 Dy2 C11 26.17(13) 2_665 2_665
O7 Dy2 C11 152.88(13) . 2_665
O8 Dy2 Dy1 109.45(9) 2_665 .
O8 Dy2 Dy1 87.58(8) . .
O8 Dy2 Dy1 109.45(9) . 2_665
O8 Dy2 Dy1 87.57(8) 2_665 2_665
O8 Dy2 O7 51.69(12) 2_665 2_665
O8 Dy2 O7 142.98(12) 2_665 .
O8 Dy2 O7 51.69(12) . .
O8 Dy2 O7 142.98(12) . 2_665
O8 Dy2 O8 148.10(17) . 2_665
O8 Dy2 C11 25.56(13) . .
O8 Dy2 C11 155.29(13) 2_665 .
O8 Dy2 C11 25.56(13) 2_665 2_665
O8 Dy2 C11 155.29(13) . 2_665
O10 Dy2 Dy1 164.22(10) . 2_665
O10 Dy2 Dy1 164.22(10) 2_665 .
O10 Dy2 Dy1 70.67(9) 2_665 2_665
O10 Dy2 Dy1 70.67(9) . .
O10 Dy2 O7 76.82(12) . .
O10 Dy2 O7 128.01(13) 2_665 .
O10 Dy2 O7 76.82(12) 2_665 2_665
O10 Dy2 O7 128.01(13) . 2_665
O10 Dy2 O8 76.65(13) 2_665 .
O10 Dy2 O8 76.65(13) . 2_665
O10 Dy2 O8 84.43(13) 2_665 2_665
O10 Dy2 O8 84.43(13) . .
O10 Dy2 O10 106.72(18) 2_665 .
O10 Dy2 C11 78.64(14) 2_665 2_665
O10 Dy2 C11 78.64(14) . .
O10 Dy2 C11 102.15(14) 2_665 .
O10 Dy2 C11 102.15(14) . 2_665
C11 Dy2 Dy1 117.12(10) 2_665 .
C11 Dy2 Dy1 62.10(10) 2_665 2_665
C11 Dy2 Dy1 117.12(10) . 2_665
C11 Dy2 Dy1 62.10(10) . .
C11 Dy2 C11 178.7(2) . 2_665
Dy1 Mo1 Dy1 128.469(13) . 7_576
O2 Mo1 Dy1 116.47(9) . 7_576
O2 Mo1 Dy1 45.45(9) . .
O3 Mo1 Dy1 106.08(10) . .
O3 Mo1 Dy1 42.12(9) . 7_576
O3 Mo1 O2 75.84(13) . .
O4 Mo1 Dy1 145.07(11) . 7_576
O4 Mo1 Dy1 44.14(10) . .
O4 Mo1 O2 81.52(14) . .
O4 Mo1 O3 149.81(14) . .
O5 Mo1 Dy1 101.06(12) . 7_576
O5 Mo1 Dy1 127.69(12) . .
O5 Mo1 O2 101.77(15) . .
O5 Mo1 O3 99.89(16) . .
O5 Mo1 O4 104.12(16) . .
O5 Mo1 O6 104.45(16) . .
O6 Mo1 Dy1 122.81(11) . .
O6 Mo1 Dy1 41.86(11) . 7_576
O6 Mo1 O2 148.92(14) . .
O6 Mo1 O3 83.43(14) . .
O6 Mo1 O4 107.60(15) . .
C1 O1 Dy1 137.1(3) . .
Mo1 O2 Dy1 96.99(13) . .
C9 O2 Dy1 122.4(3) . .
C9 O2 Mo1 119.1(3) . .
O1W O2W O2W 104.5(12) . 5_665
Mo1 O3 Dy1 103.01(13) . 7_576
C10 O3 Dy1 140.1(3) . 7_576
C10 O3 Mo1 115.1(3) . .
Dy2 O4 Dy1 111.87(13) . .
Mo1 O4 Dy1 103.98(14) . .
Mo1 O4 Dy2 144.13(18) . .
Mo1 O6 Dy1 109.11(15) . 7_576
Dy1 O7 Dy2 103.83(13) . .
C11 O7 Dy1 159.3(3) . .
C11 O7 Dy2 91.7(3) . .
C11 O8 Dy2 97.2(3) . .
C13 O9 Dy1 138.9(3) . .
C13 O10 Dy2 135.9(3) . .
C7 N1 Dy1 127.8(4) . .
C7 N1 C8 118.4(4) . .
C8 N1 Dy1 113.0(3) . .
O1 C1 C2 118.7(5) . .
O1 C1 C6 123.5(5) . .
C2 C1 C6 117.9(5) . .
C3 C2 C1 120.5(5) . .
C4 C3 C2 121.4(5) . .
C3 C4 C5 118.6(5) . .
C4 C5 C6 122.4(5) . .
C1 C6 C7 123.0(5) . .
C5 C6 C1 119.2(5) . .
C5 C6 C7 117.8(5) . .
N1 C7 C6 127.0(5) . .
N1 C8 C9 109.1(4) . .
O2 C9 C8 109.5(4) . .
O2 C9 C10 106.5(4) . .
C8 C9 C10 112.0(4) . .
O3 C10 C9 106.6(4) . .
O7 C11 Dy2 62.1(3) . .
O7 C11 C12 119.7(5) . .
O8 C11 Dy2 57.2(3) . .
O8 C11 O7 119.2(5) . .
O8 C11 C12 121.1(5) . .
C12 C11 Dy2 175.5(4) . .
O9 C13 O10 124.4(5) . .
O9 C13 C14 118.7(5) . .
O10 C13 C14 116.9(5) . .
O11 C15 O11 146.7(15) 2_675 .

loop_
_geom_bond_atom_site_label_1
_geom_bond_atom_site_label_2
_geom_bond_distance
_geom_bond_site_symmetry_2
Dy1 Dy2 3.8479(4) .
Dy1 Mo1 3.3418(5) .
Dy1 Mo1 3.4483(6) 8_756
Dy1 O1 2.179(3) .
Dy1 O2 2.400(3) .
Dy1 O3 2.374(3) 8_756
Dy1 O4 2.398(3) .
Dy1 O6 2.436(3) 8_756
Dy1 O7 2.352(3) .
Dy1 O9 2.349(3) .
Dy1 N1 2.464(4) .
Dy2 Dy1 3.8479(4) 2_665
Dy2 O4 2.245(3) 2_665
Dy2 O4 2.245(3) .
Dy2 O7 2.534(3) 2_665
Dy2 O7 2.534(3) .
Dy2 O8 2.429(4) .
Dy2 O8 2.429(4) 2_665
Dy2 O10 2.287(4) 2_665
Dy2 O10 2.287(4) .
Dy2 C11 2.866(5) 2_665
Dy2 C11 2.866(5) .
Mo1 Dy1 3.4483(6) 7_576
Mo1 O2 2.052(3) .
Mo1 O3 2.023(3) .
Mo1 O4 1.819(3) .
Mo1 O5 1.692(3) .
Mo1 O6 1.771(3) .
O1 C1 1.309(6) .
O1W O2W 1.556(16) .
O2 C9 1.419(6) .
O2W O2W 1.72(2) 5_665
O3 Dy1 2.374(3) 7_576
O3 C10 1.415(6) .
O6 Dy1 2.436(3) 7_576
O7 C11 1.265(6) .
O8 C11 1.247(6) .
O9 C13 1.250(6) .
O10 C13 1.260(6) .
O11 C15 1.404(11) .
N1 C7 1.277(7) .
N1 C8 1.457(6) .
C1 C2 1.412(7) .
C1 C6 1.413(7) .
C2 C3 1.396(8) .
C3 C4 1.369(9) .
C4 C5 1.376(8) .
C5 C6 1.400(7) .
C6 C7 1.436(7) .
C8 C9 1.521(7) .
C9 C10 1.530(7) .
C11 C12 1.497(8) .
C13 C14 1.506(7) .
C15 O11 1.404(11) 2_675
